data_7128506
loop_
_publ_author_name
'Sheldon, Daniel James'
'Crimmin, Mark Richard'

_publ_section_title
;
 Complete Deconstruction of SF6 by an Aluminium(I) Compound
;
_journal_name_full 'Chemical Communications'
_journal_paper_doi 10.1039/D1CC02838C
_journal_year 2021
_chemical_formula_moiety 'C58 H82 Al2 N4 S2'
_chemical_formula_sum 'C58 H82 Al2 N4 S2'
_chemical_formula_weight 953.35
_space_group_crystal_system monoclinic
_space_group_IT_number 15
_space_group_name_Hall '-C 2yc'
_space_group_name_H-M_alt 'C 1 2/c 1'
_atom_sites_solution_hydrogens geom
_atom_sites_solution_primary direct
_audit_creation_date 2020-07-31
_audit_creation_method
;
Olex2 1.3
(compiled 2020.07.16 svn.r6f6c53a7 for OlexSys, GUI svn.r6139)
;
_audit_update_record
;
2021-05-20 deposited with the CCDC.	2021-06-16 downloaded from the CCDC.
;
_cell_angle_alpha 90
_cell_angle_beta 90.3187(18)
_cell_angle_gamma 90
_cell_formula_units_Z 4
_cell_length_a 22.3453(5)
_cell_length_b 14.7350(3)
_cell_length_c 16.3947(3)
_cell_measurement_reflns_used 3971
_cell_measurement_temperature 173.10(14)
_cell_measurement_theta_max 73.0690
_cell_measurement_theta_min 3.5880
_cell_volume 5398.00(19)
_computing_cell_refinement 'CrysAlisPro 1.171.39.46 (Rigaku OD, 2018)'
_computing_data_collection 'CrysAlisPro 1.171.39.46 (Rigaku OD, 2018)'
_computing_data_reduction 'CrysAlisPro 1.171.39.46 (Rigaku OD, 2018)'
_computing_molecular_graphics 'Olex2 1.3 (Dolomanov et al., 2009)'
_computing_publication_material 'Olex2 1.3 (Dolomanov et al., 2009)'
_computing_structure_refinement 'SHELXL 2018/3 (Sheldrick, 2015)'
_computing_structure_solution 'SHELXS  (Sheldrick, 2008)'
_diffrn_ambient_environment N~2~
_diffrn_ambient_temperature 173.10(14)
_diffrn_detector 'CCD plate'
_diffrn_detector_area_resol_mean 10.4115
_diffrn_detector_type Atlas
_diffrn_measured_fraction_theta_full 0.988
_diffrn_measured_fraction_theta_max 0.952
_diffrn_measurement_details
;
List of Runs (angles in degrees, time in seconds):

  # Type    Start    End  Width  t~exp~   \w     \q     \k     \f   Frames
#--------------------------------------------------------------------------
  1  \w     31.00 113.00   1.00   10.63    --   42.23  38.00   0.00   82
  2  \w     77.00 164.00   1.00   42.33    --  105.13  77.00  30.00   87
  3  \w     82.00 170.00   1.00   42.33    --  105.13  61.00  90.00   88
  4  \w     41.00 122.00   1.00   42.33    --  105.13 -61.00   0.00   81
  5  \w     39.00 133.00   1.00   42.33    --  105.13 -61.00-120.00   94
  6  \w    -11.00  75.00   1.00   10.63    --   42.23 -99.00-150.00   86
;
_diffrn_measurement_device 'four-circle diffractometer'
_diffrn_measurement_device_type 'Xcalibur, Atlas, Ultra'
_diffrn_measurement_method '\w scans'
_diffrn_orient_matrix_type 'CrysAlisPro convention (1999,Acta A55,543-557)'
_diffrn_orient_matrix_UB_11 0.0619778000
_diffrn_orient_matrix_UB_12 0.0437532000
_diffrn_orient_matrix_UB_13 -0.0121480000
_diffrn_orient_matrix_UB_21 0.0295280000
_diffrn_orient_matrix_UB_22 -0.0801311000
_diffrn_orient_matrix_UB_23 0.0453363000
_diffrn_orient_matrix_UB_31 0.0068466000
_diffrn_orient_matrix_UB_32 -0.0511042000
_diffrn_orient_matrix_UB_33 -0.0812481000
_diffrn_radiation_monochromator mirror
_diffrn_radiation_probe x-ray
_diffrn_radiation_type 'Cu K\a'
_diffrn_radiation_wavelength 1.54184
_diffrn_reflns_av_R_equivalents 0.0285
_diffrn_reflns_av_unetI/netI 0.0409
_diffrn_reflns_Laue_measured_fraction_full 0.988
_diffrn_reflns_Laue_measured_fraction_max 0.952
_diffrn_reflns_limit_h_max 26
_diffrn_reflns_limit_h_min -26
_diffrn_reflns_limit_k_max 17
_diffrn_reflns_limit_k_min -17
_diffrn_reflns_limit_l_max 14
_diffrn_reflns_limit_l_min -20
_diffrn_reflns_number 8773
_diffrn_reflns_point_group_measured_fraction_full 0.988
_diffrn_reflns_point_group_measured_fraction_max 0.952
_diffrn_reflns_theta_full 67.684
_diffrn_reflns_theta_max 73.438
_diffrn_reflns_theta_min 3.593
_diffrn_source 'fine-focus sealed X-ray tube'
_diffrn_source_type 'Enhance Ultra (Cu) X-ray Source'
_exptl_absorpt_coefficient_mu 1.507
_exptl_absorpt_correction_T_max 0.814
_exptl_absorpt_correction_T_min 0.747
_exptl_absorpt_correction_type analytical
_exptl_absorpt_process_details
;
CrysAlisPro 1.171.39.46 (Rigaku Oxford Diffraction, 2018)
Analytical numeric absorption correction using a multifaceted crystal
			model based on expressions derived by R.C. Clark & J.S. Reid.
(Clark, R. C. & Reid, J. S. (1995). Acta Cryst. A51, 887-897)
Empirical absorption correction using spherical harmonics,
 implemented in SCALE3 ABSPACK scaling algorithm.
;
_exptl_crystal_colour 'clear light colourless'
_exptl_crystal_colour_lustre clear
_exptl_crystal_colour_modifier light
_exptl_crystal_colour_primary colourless
_exptl_crystal_density_diffrn 1.173
_exptl_crystal_description block
_exptl_crystal_F_000 2064
_exptl_crystal_recrystallization_method 'Re-crystallisation from solvent: C6D6'
_exptl_crystal_size_max 0.239
_exptl_crystal_size_mid 0.233
_exptl_crystal_size_min 0.174
_refine_diff_density_max 0.742
_refine_diff_density_min -0.831
_refine_diff_density_rms 0.068
_refine_ls_extinction_method none
_refine_ls_goodness_of_fit_ref 1.066
_refine_ls_hydrogen_treatment constr
_refine_ls_matrix_type full
_refine_ls_number_parameters 308
_refine_ls_number_reflns 5181
_refine_ls_number_restraints 0
_refine_ls_restrained_S_all 1.066
_refine_ls_R_factor_all 0.0688
_refine_ls_R_factor_gt 0.0564
_refine_ls_shift/su_max 0.000
_refine_ls_shift/su_mean 0.000
_refine_ls_structure_factor_coef Fsqd
_refine_ls_weighting_details 'w=1/[\s^2^(Fo^2^)+(0.0967P)^2^+6.4619P] where P=(Fo^2^+2Fc^2^)/3'
_refine_ls_weighting_scheme calc
_refine_ls_wR_factor_gt 0.1563
_refine_ls_wR_factor_ref 0.1734
_reflns_Friedel_coverage 0.000
_reflns_number_gt 4243
_reflns_number_total 5181
_reflns_threshold_expression 'I > 2\s(I)'
_cod_data_source_file d1cc02838c3.cif
_cod_data_source_block mrc2029
_cod_original_cell_volume 5398.01(18)
_cod_database_code 7128506
_shelx_shelxl_version_number 2018/3
_chemical_oxdiff_formula 'C58 H68 N4 Al2 S2'
_chemical_oxdiff_usercomment DJ
_shelx_space_group_comment
;
The symmetry employed for this shelxl refinement is uniquely defined
by the following loop, which should always be used as a source of
symmetry information in preference to the above space-group names.
They are only intended as comments.
;
_reflns_odcompleteness_completeness 98.68
_reflns_odcompleteness_iscentric 1
_reflns_odcompleteness_theta 66.49
_olex2_refinement_description
;
1. Fixed Uiso
 At 1.2 times of:
  All C(H) groups
 At 1.5 times of:
  All C(H,H,H) groups
2.a Ternary CH refined with riding coordinates:
 C12(H12), C15(H15), C27(H27), C24(H24)
2.b Aromatic/amide H refined with riding coordinates:
 C2(H2), C8(H8), C10(H10), C9(H9), C20(H20), C23(H23), C21(H21)
2.c Idealised Me refined as rotating group:
 C4(H4A,H4B,H4C), C25(H25A,H25B,H25C), C5(H5A,H5B,H5C), C16(H16A,H16B,H16C),
 C17(H17A,H17B,H17C), C26(H26A,H26B,H26C), C29(H29A,H29B,H29C), C14(H14A,H14B,
 H14C), C13(H13A,H13B,H13C), C28(H28A,H28B,H28C)
;
_olex2_submission_special_instructions 'No special instructions were received'
_oxdiff_exptl_absorpt_empirical_details
;
Empirical correction (ABSPACK) includes:
- Absorption correction using spherical harmonics
- Frame scaling
;
_oxdiff_exptl_absorpt_empirical_full_max 1.134
_oxdiff_exptl_absorpt_empirical_full_min 0.879

loop_
_space_group_symop_operation_xyz
'x, y, z'
'-x, y, -z+1/2'
'x+1/2, y+1/2, z'
'-x+1/2, y+1/2, -z+1/2'
'-x, -y, -z'
'x, -y, z-1/2'
'-x+1/2, -y+1/2, -z'
'x+1/2, -y+1/2, z-1/2'

loop_
_atom_site_label
_atom_site_type_symbol
_atom_site_fract_x
_atom_site_fract_y
_atom_site_fract_z
_atom_site_U_iso_or_equiv
_atom_site_adp_type
_atom_site_occupancy
_atom_site_site_symmetry_order
_atom_site_calc_flag
_atom_site_refinement_flags_posn
_atom_site_refinement_flags_adp
_atom_site_refinement_flags_occupancy
_atom_site_disorder_assembly
_atom_site_disorder_group
Al1 Al 0.29749(3) 0.18193(4) -0.00136(4) 0.02250(19) Uani 1 1 d . . . . .
S2 S 0.27649(3) 0.28948(4) 0.08830(4) 0.03310(19) Uani 1 1 d . . . . .
N2 N 0.37806(9) 0.18199(13) -0.04548(12) 0.0256(4) Uani 1 1 d . . . . .
N1 N 0.30339(9) 0.05885(13) 0.03975(12) 0.0253(4) Uani 1 1 d . . . . .
C6 C 0.41096(10) 0.26478(16) -0.06193(15) 0.0265(5) Uani 1 1 d . . . . .
C7 C 0.41005(12) 0.30175(18) -0.14087(16) 0.0324(6) Uani 1 1 d . . . . .
C11 C 0.44816(11) 0.30012(17) -0.00017(16) 0.0300(5) Uani 1 1 d . . . . .
C1 C 0.40763(11) 0.10592(17) -0.06429(15) 0.0287(5) Uani 1 1 d . . . . .
C3 C 0.34175(11) -0.00221(16) 0.00948(15) 0.0280(5) Uani 1 1 d . . . . .
C2 C 0.38714(12) 0.01926(16) -0.04499(16) 0.0303(5) Uani 1 1 d . . . . .
H2 H 0.405662 -0.029094 -0.071151 0.036 Uiso 1 1 calc R U . . .
C4 C 0.33976(13) -0.10125(18) 0.03463(19) 0.0388(6) Uani 1 1 d . . . . .
H4A H 0.331342 -0.105409 0.091865 0.058 Uiso 1 1 calc R U . . .
H4B H 0.377709 -0.129116 0.023692 0.058 Uiso 1 1 calc R U . . .
H4C H 0.308962 -0.131882 0.004250 0.058 Uiso 1 1 calc R U . . .
C22 C 0.28847(13) 0.03776(19) 0.18646(16) 0.0369(6) Uani 1 1 d . . . . .
C18 C 0.26703(12) 0.02499(16) 0.10665(15) 0.0289(5) Uani 1 1 d . . . . .
C12 C 0.45121(13) 0.2588(2) 0.08508(18) 0.0388(6) Uani 1 1 d . . . . .
H12 H 0.417873 0.215949 0.089973 0.047 Uiso 1 1 calc R U . . .
C8 C 0.44669(14) 0.37663(18) -0.15563(17) 0.0380(6) Uani 1 1 d . . . . .
H8 H 0.445450 0.404238 -0.206621 0.046 Uiso 1 1 calc R U . . .
C19 C 0.21602(12) -0.02833(16) 0.08915(17) 0.0325(6) Uani 1 1 d . . . . .
C10 C 0.48564(12) 0.37230(18) -0.01974(18) 0.0365(6) Uani 1 1 d . . . . .
H10 H 0.511750 0.395010 0.019631 0.044 Uiso 1 1 calc R U . . .
C25 C 0.13948(15) 0.0050(2) -0.0176(2) 0.0493(8) Uani 1 1 d . . . . .
H25A H 0.107697 -0.011609 0.018579 0.074 Uiso 1 1 calc R U . . .
H25B H 0.127716 -0.007846 -0.072852 0.074 Uiso 1 1 calc R U . . .
H25C H 0.147773 0.068624 -0.012100 0.074 Uiso 1 1 calc R U . . .
C15 C 0.37409(13) 0.2602(2) -0.21064(17) 0.0410(7) Uani 1 1 d . . . . .
H15 H 0.355210 0.204487 -0.190716 0.049 Uiso 1 1 calc R U . . .
C5 C 0.46828(13) 0.10886(19) -0.10475(19) 0.0403(7) Uani 1 1 d . . . . .
H5A H 0.463224 0.119897 -0.162081 0.060 Uiso 1 1 calc R U . . .
H5B H 0.488297 0.051866 -0.096800 0.060 Uiso 1 1 calc R U . . .
H5C H 0.491804 0.156671 -0.081034 0.060 Uiso 1 1 calc R U . . .
C9 C 0.48475(14) 0.41078(18) -0.09648(19) 0.0411(7) Uani 1 1 d . . . . .
H9 H 0.509676 0.459515 -0.108322 0.049 Uiso 1 1 calc R U . . .
C20 C 0.18625(15) -0.0673(2) 0.1554(2) 0.0454(7) Uani 1 1 d . . . . .
H20 H 0.151379 -0.100327 0.146295 0.054 Uiso 1 1 calc R U . . .
C16 C 0.32633(19) 0.3226(3) -0.2386(2) 0.0661(11) Uani 1 1 d . . . . .
H16A H 0.301779 0.339299 -0.193136 0.099 Uiso 1 1 calc R U . . .
H16B H 0.302173 0.292882 -0.279172 0.099 Uiso 1 1 calc R U . . .
H16C H 0.344050 0.376058 -0.261609 0.099 Uiso 1 1 calc R U . . .
C23 C 0.25820(17) -0.0067(2) 0.24956(19) 0.0508(8) Uani 1 1 d . . . . .
H23 H 0.272478 -0.001639 0.302757 0.061 Uiso 1 1 calc R U . . .
C27 C 0.34462(15) 0.0927(2) 0.20538(17) 0.0447(7) Uani 1 1 d . . . . .
H27 H 0.352777 0.130713 0.157653 0.054 Uiso 1 1 calc R U . . .
C24 C 0.19473(12) -0.04860(18) 0.00343(18) 0.0355(6) Uani 1 1 d . . . . .
H24 H 0.226460 -0.030720 -0.034338 0.043 Uiso 1 1 calc R U . . .
C21 C 0.20775(17) -0.0576(2) 0.2343(2) 0.0573(9) Uani 1 1 d . . . . .
H21 H 0.187985 -0.085653 0.277223 0.069 Uiso 1 1 calc R U . . .
C17 C 0.41400(17) 0.2355(3) -0.2835(2) 0.0553(9) Uani 1 1 d . . . . .
H17A H 0.429116 0.289966 -0.308027 0.083 Uiso 1 1 calc R U . . .
H17B H 0.390912 0.202251 -0.323057 0.083 Uiso 1 1 calc R U . . .
H17C H 0.446858 0.198753 -0.265020 0.083 Uiso 1 1 calc R U . . .
C26 C 0.18160(18) -0.1498(2) -0.0099(3) 0.0569(9) Uani 1 1 d . . . . .
H26A H 0.213696 -0.185355 0.012618 0.085 Uiso 1 1 calc R U . . .
H26B H 0.178066 -0.161849 -0.067269 0.085 Uiso 1 1 calc R U . . .
H26C H 0.144844 -0.165557 0.016634 0.085 Uiso 1 1 calc R U . . .
C29 C 0.33738(19) 0.1561(3) 0.2784(2) 0.0578(9) Uani 1 1 d . . . . .
H29A H 0.304191 0.196176 0.268898 0.087 Uiso 1 1 calc R U . . .
H29B H 0.373250 0.191133 0.285654 0.087 Uiso 1 1 calc R U . . .
H29C H 0.330157 0.120865 0.326621 0.087 Uiso 1 1 calc R U . . .
C14 C 0.4443(2) 0.3293(3) 0.1517(2) 0.0636(10) Uani 1 1 d . . . . .
H14A H 0.477552 0.370543 0.150217 0.095 Uiso 1 1 calc R U . . .
H14B H 0.443190 0.299766 0.203841 0.095 Uiso 1 1 calc R U . . .
H14C H 0.407762 0.362391 0.143209 0.095 Uiso 1 1 calc R U . . .
C13 C 0.5085(2) 0.2062(3) 0.0982(3) 0.0818(14) Uani 1 1 d . . . . .
H13A H 0.510819 0.157937 0.058998 0.123 Uiso 1 1 calc R U . . .
H13B H 0.508996 0.181200 0.152258 0.123 Uiso 1 1 calc R U . . .
H13C H 0.542126 0.246061 0.091631 0.123 Uiso 1 1 calc R U . . .
C28 C 0.39833(18) 0.0307(3) 0.2175(3) 0.0687(11) Uani 1 1 d . . . . .
H28A H 0.391793 -0.007494 0.264069 0.103 Uiso 1 1 calc R U . . .
H28B H 0.433559 0.066783 0.226353 0.103 Uiso 1 1 calc R U . . .
H28C H 0.403533 -0.006233 0.169893 0.103 Uiso 1 1 calc R U . . .

loop_
_atom_site_aniso_label
_atom_site_aniso_U_11
_atom_site_aniso_U_22
_atom_site_aniso_U_33
_atom_site_aniso_U_23
_atom_site_aniso_U_13
_atom_site_aniso_U_12
Al1 0.0249(4) 0.0214(3) 0.0212(3) 0.0002(2) 0.0027(2) -0.0035(2)
S2 0.0328(3) 0.0318(3) 0.0347(3) -0.0030(2) -0.0015(2) 0.0041(2)
N2 0.0273(10) 0.0217(9) 0.0278(10) -0.0012(7) 0.0061(8) -0.0030(8)
N1 0.0290(10) 0.0226(9) 0.0243(9) 0.0013(7) 0.0030(8) -0.0027(8)
C6 0.0223(11) 0.0234(11) 0.0340(12) -0.0028(9) 0.0083(9) -0.0028(9)
C7 0.0324(13) 0.0314(12) 0.0335(13) -0.0004(10) 0.0117(10) -0.0040(10)
C11 0.0262(12) 0.0276(11) 0.0363(13) -0.0032(10) 0.0043(10) -0.0010(10)
C1 0.0278(12) 0.0291(12) 0.0293(12) -0.0034(9) 0.0061(9) -0.0012(9)
C3 0.0309(12) 0.0229(11) 0.0300(12) -0.0005(9) 0.0005(10) -0.0017(9)
C2 0.0326(13) 0.0229(11) 0.0353(13) -0.0036(9) 0.0071(10) 0.0016(10)
C4 0.0401(15) 0.0254(12) 0.0510(16) 0.0073(11) 0.0045(12) 0.0063(11)
C22 0.0431(15) 0.0364(13) 0.0313(13) 0.0077(11) 0.0039(11) -0.0007(12)
C18 0.0345(13) 0.0236(11) 0.0287(12) 0.0048(9) 0.0063(10) -0.0009(10)
C12 0.0348(14) 0.0391(14) 0.0425(15) 0.0033(12) -0.0081(11) -0.0073(11)
C8 0.0471(16) 0.0320(13) 0.0349(14) 0.0003(11) 0.0134(12) -0.0078(12)
C19 0.0343(13) 0.0211(11) 0.0421(14) 0.0051(10) 0.0088(11) -0.0016(10)
C10 0.0304(13) 0.0328(13) 0.0463(15) -0.0118(11) 0.0052(11) -0.0094(11)
C25 0.0404(16) 0.0353(15) 0.072(2) -0.0054(14) -0.0082(15) 0.0005(12)
C15 0.0385(15) 0.0498(16) 0.0349(14) 0.0008(12) 0.0078(12) -0.0107(13)
C5 0.0342(14) 0.0334(14) 0.0535(17) -0.0053(12) 0.0162(13) -0.0011(11)
C9 0.0427(16) 0.0288(12) 0.0520(17) -0.0043(12) 0.0196(13) -0.0097(12)
C20 0.0458(17) 0.0391(15) 0.0514(17) 0.0121(13) 0.0117(14) -0.0092(13)
C16 0.060(2) 0.089(3) 0.0486(19) -0.0007(19) 0.0031(17) 0.020(2)
C23 0.062(2) 0.0567(19) 0.0336(15) 0.0180(13) 0.0085(14) 0.0018(16)
C27 0.0486(17) 0.0558(18) 0.0298(13) 0.0064(13) -0.0059(12) -0.0057(14)
C24 0.0301(13) 0.0276(12) 0.0489(15) -0.0053(11) 0.0044(11) -0.0050(10)
C21 0.066(2) 0.0543(19) 0.0524(19) 0.0261(16) 0.0202(17) -0.0079(17)
C17 0.053(2) 0.069(2) 0.0441(17) -0.0177(16) 0.0130(15) -0.0071(17)
C26 0.061(2) 0.0312(15) 0.079(2) -0.0125(15) 0.0007(18) -0.0027(14)
C29 0.064(2) 0.062(2) 0.0474(18) -0.0050(16) -0.0131(16) 0.0017(18)
C14 0.084(3) 0.069(2) 0.0376(17) -0.0004(16) -0.0013(17) 0.024(2)
C13 0.095(3) 0.085(3) 0.065(3) 0.006(2) -0.010(2) 0.048(3)
C28 0.048(2) 0.092(3) 0.065(2) -0.019(2) -0.0053(17) 0.007(2)

loop_
_atom_type_symbol
_atom_type_description
_atom_type_scat_dispersion_real
_atom_type_scat_dispersion_imag
_atom_type_scat_source
C C 0.0181 0.0091 'International Tables Vol C Tables 4.2.6.8 and 6.1.1.4'
H H 0.0000 0.0000 'International Tables Vol C Tables 4.2.6.8 and 6.1.1.4'
Al Al 0.2130 0.2455 'International Tables Vol C Tables 4.2.6.8 and 6.1.1.4'
N N 0.0311 0.0180 'International Tables Vol C Tables 4.2.6.8 and 6.1.1.4'
S S 0.3331 0.5567 'International Tables Vol C Tables 4.2.6.8 and 6.1.1.4'

loop_
_exptl_crystal_face_index_h
_exptl_crystal_face_index_k
_exptl_crystal_face_index_l
_exptl_crystal_face_perp_dist
-4 -5 -9 0.1096
14 1 0 0.0756
12 4 4 0.0799
-11 2 6 0.1055
-14 -1 2 0.0784
1 -6 -9 0.1073
1 7 -8 0.1099
-1 -7 8 0.1099
-1 7 7 0.1079
11 -5 4 0.1099
-11 5 -4 0.1099

loop_
_geom_angle_atom_site_label_1
_geom_angle_atom_site_label_2
_geom_angle_atom_site_label_3
_geom_angle
_geom_angle_site_symmetry_1
_geom_angle_site_symmetry_3
_geom_angle_publ_flag
S2 Al1 Al1 48.71(3) 7 7 ?
S2 Al1 Al1 48.81(3) . 7 ?
S2 Al1 S2 97.52(3) . 7 ?
N2 Al1 Al1 132.83(7) . 7 ?
N2 Al1 S2 116.71(7) . 7 ?
N2 Al1 S2 116.55(7) . . ?
N1 Al1 Al1 133.25(7) . 7 ?
N1 Al1 S2 116.76(7) . 7 ?
N1 Al1 S2 116.94(7) . . ?
N1 Al1 N2 93.92(9) . . ?
Al1 S2 Al1 82.48(3) . 7 ?
C6 N2 Al1 122.75(15) . . ?
C1 N2 Al1 123.02(16) . . ?
C1 N2 C6 114.22(19) . . ?
C3 N1 Al1 122.80(16) . . ?
C3 N1 C18 114.19(19) . . ?
C18 N1 Al1 123.01(16) . . ?
C7 C6 N2 119.5(2) . . ?
C7 C6 C11 121.7(2) . . ?
C11 C6 N2 118.4(2) . . ?
C6 C7 C15 122.8(2) . . ?
C8 C7 C6 117.4(3) . . ?
C8 C7 C15 119.7(2) . . ?
C6 C11 C12 122.3(2) . . ?
C10 C11 C6 118.1(2) . . ?
C10 C11 C12 119.5(2) . . ?
N2 C1 C2 123.5(2) . . ?
N2 C1 C5 121.5(2) . . ?
C2 C1 C5 115.0(2) . . ?
N1 C3 C2 123.7(2) . . ?
N1 C3 C4 121.7(2) . . ?
C2 C3 C4 114.6(2) . . ?
C1 C2 H2 116.7 . . ?
C3 C2 C1 126.6(2) . . ?
C3 C2 H2 116.7 . . ?
C3 C4 H4A 109.5 . . ?
C3 C4 H4B 109.5 . . ?
C3 C4 H4C 109.5 . . ?
H4A C4 H4B 109.5 . . ?
H4A C4 H4C 109.5 . . ?
H4B C4 H4C 109.5 . . ?
C18 C22 C27 122.5(2) . . ?
C23 C22 C18 117.5(3) . . ?
C23 C22 C27 119.9(3) . . ?
C22 C18 N1 117.8(2) . . ?
C22 C18 C19 122.3(2) . . ?
C19 C18 N1 119.4(2) . . ?
C11 C12 H12 107.6 . . ?
C14 C12 C11 112.4(3) . . ?
C14 C12 H12 107.6 . . ?
C13 C12 C11 111.6(3) . . ?
C13 C12 H12 107.6 . . ?
C13 C12 C14 109.8(3) . . ?
C7 C8 H8 119.1 . . ?
C9 C8 C7 121.7(3) . . ?
C9 C8 H8 119.1 . . ?
C18 C19 C24 123.3(2) . . ?
C20 C19 C18 117.2(3) . . ?
C20 C19 C24 119.5(3) . . ?
C11 C10 H10 119.4 . . ?
C9 C10 C11 121.2(3) . . ?
C9 C10 H10 119.4 . . ?
H25A C25 H25B 109.5 . . ?
H25A C25 H25C 109.5 . . ?
H25B C25 H25C 109.5 . . ?
C24 C25 H25A 109.5 . . ?
C24 C25 H25B 109.5 . . ?
C24 C25 H25C 109.5 . . ?
C7 C15 H15 108.2 . . ?
C7 C15 C17 111.9(2) . . ?
C16 C15 C7 111.1(3) . . ?
C16 C15 H15 108.2 . . ?
C16 C15 C17 109.1(3) . . ?
C17 C15 H15 108.2 . . ?
C1 C5 H5A 109.5 . . ?
C1 C5 H5B 109.5 . . ?
C1 C5 H5C 109.5 . . ?
H5A C5 H5B 109.5 . . ?
H5A C5 H5C 109.5 . . ?
H5B C5 H5C 109.5 . . ?
C8 C9 H9 120.1 . . ?
C10 C9 C8 119.7(2) . . ?
C10 C9 H9 120.1 . . ?
C19 C20 H20 119.4 . . ?
C21 C20 C19 121.2(3) . . ?
C21 C20 H20 119.4 . . ?
C15 C16 H16A 109.5 . . ?
C15 C16 H16B 109.5 . . ?
C15 C16 H16C 109.5 . . ?
H16A C16 H16B 109.5 . . ?
H16A C16 H16C 109.5 . . ?
H16B C16 H16C 109.5 . . ?
C22 C23 H23 119.4 . . ?
C21 C23 C22 121.3(3) . . ?
C21 C23 H23 119.4 . . ?
C22 C27 H27 107.3 . . ?
C22 C27 C29 113.2(3) . . ?
C29 C27 H27 107.3 . . ?
C28 C27 C22 110.8(3) . . ?
C28 C27 H27 107.3 . . ?
C28 C27 C29 110.6(3) . . ?
C19 C24 H24 108.0 . . ?
C19 C24 C26 112.5(3) . . ?
C25 C24 C19 111.3(2) . . ?
C25 C24 H24 108.0 . . ?
C25 C24 C26 108.7(3) . . ?
C26 C24 H24 108.0 . . ?
C20 C21 H21 119.8 . . ?
C23 C21 C20 120.4(3) . . ?
C23 C21 H21 119.8 . . ?
C15 C17 H17A 109.5 . . ?
C15 C17 H17B 109.5 . . ?
C15 C17 H17C 109.5 . . ?
H17A C17 H17B 109.5 . . ?
H17A C17 H17C 109.5 . . ?
H17B C17 H17C 109.5 . . ?
C24 C26 H26A 109.5 . . ?
C24 C26 H26B 109.5 . . ?
C24 C26 H26C 109.5 . . ?
H26A C26 H26B 109.5 . . ?
H26A C26 H26C 109.5 . . ?
H26B C26 H26C 109.5 . . ?
C27 C29 H29A 109.5 . . ?
C27 C29 H29B 109.5 . . ?
C27 C29 H29C 109.5 . . ?
H29A C29 H29B 109.5 . . ?
H29A C29 H29C 109.5 . . ?
H29B C29 H29C 109.5 . . ?
C12 C14 H14A 109.5 . . ?
C12 C14 H14B 109.5 . . ?
C12 C14 H14C 109.5 . . ?
H14A C14 H14B 109.5 . . ?
H14A C14 H14C 109.5 . . ?
H14B C14 H14C 109.5 . . ?
C12 C13 H13A 109.5 . . ?
C12 C13 H13B 109.5 . . ?
C12 C13 H13C 109.5 . . ?
H13A C13 H13B 109.5 . . ?
H13A C13 H13C 109.5 . . ?
H13B C13 H13C 109.5 . . ?
C27 C28 H28A 109.5 . . ?
C27 C28 H28B 109.5 . . ?
C27 C28 H28C 109.5 . . ?
H28A C28 H28B 109.5 . . ?
H28A C28 H28C 109.5 . . ?
H28B C28 H28C 109.5 . . ?

loop_
_geom_bond_atom_site_label_1
_geom_bond_atom_site_label_2
_geom_bond_distance
_geom_bond_site_symmetry_2
_geom_bond_publ_flag
Al1 Al1 2.9207(14) 7 ?
Al1 S2 2.2136(9) . ?
Al1 S2 2.2170(10) 7 ?
Al1 N2 1.944(2) . ?
Al1 N1 1.939(2) . ?
N2 C6 1.450(3) . ?
N2 C1 1.338(3) . ?
N1 C3 1.340(3) . ?
N1 C18 1.457(3) . ?
C6 C7 1.404(4) . ?
C6 C11 1.406(4) . ?
C7 C8 1.396(4) . ?
C7 C15 1.523(4) . ?
C11 C12 1.526(4) . ?
C11 C10 1.392(4) . ?
C1 C2 1.393(3) . ?
C1 C5 1.513(3) . ?
C3 C2 1.391(3) . ?
C3 C4 1.517(3) . ?
C2 H2 0.9300 . ?
C4 H4A 0.9600 . ?
C4 H4B 0.9600 . ?
C4 H4C 0.9600 . ?
C22 C18 1.404(4) . ?
C22 C23 1.401(4) . ?
C22 C27 1.524(4) . ?
C18 C19 1.413(4) . ?
C12 H12 0.9800 . ?
C12 C14 1.516(5) . ?
C12 C13 1.511(5) . ?
C8 H8 0.9300 . ?
C8 C9 1.381(4) . ?
C19 C20 1.400(4) . ?
C19 C24 1.511(4) . ?
C10 H10 0.9300 . ?
C10 C9 1.380(4) . ?
C25 H25A 0.9600 . ?
C25 H25B 0.9600 . ?
C25 H25C 0.9600 . ?
C25 C24 1.504(4) . ?
C15 H15 0.9800 . ?
C15 C16 1.479(5) . ?
C15 C17 1.539(4) . ?
C5 H5A 0.9600 . ?
C5 H5B 0.9600 . ?
C5 H5C 0.9600 . ?
C9 H9 0.9300 . ?
C20 H20 0.9300 . ?
C20 C21 1.384(5) . ?
C16 H16A 0.9600 . ?
C16 H16B 0.9600 . ?
C16 H16C 0.9600 . ?
C23 H23 0.9300 . ?
C23 C21 1.376(5) . ?
C27 H27 0.9800 . ?
C27 C29 1.528(5) . ?
C27 C28 1.520(5) . ?
C24 H24 0.9800 . ?
C24 C26 1.536(4) . ?
C21 H21 0.9300 . ?
C17 H17A 0.9600 . ?
C17 H17B 0.9600 . ?
C17 H17C 0.9600 . ?
C26 H26A 0.9600 . ?
C26 H26B 0.9600 . ?
C26 H26C 0.9600 . ?
C29 H29A 0.9600 . ?
C29 H29B 0.9600 . ?
C29 H29C 0.9600 . ?
C14 H14A 0.9600 . ?
C14 H14B 0.9600 . ?
C14 H14C 0.9600 . ?
C13 H13A 0.9600 . ?
C13 H13B 0.9600 . ?
C13 H13C 0.9600 . ?
C28 H28A 0.9600 . ?
C28 H28B 0.9600 . ?
C28 H28C 0.9600 . ?

loop_
_geom_torsion_atom_site_label_1
_geom_torsion_atom_site_label_2
_geom_torsion_atom_site_label_3
_geom_torsion_atom_site_label_4
_geom_torsion
_geom_torsion_site_symmetry_1
_geom_torsion_site_symmetry_2
_geom_torsion_site_symmetry_3
_geom_torsion_site_symmetry_4
_geom_torsion_publ_flag
Al1 N2 C6 C7 -95.3(2) . . . . ?
Al1 N2 C6 C11 91.5(2) . . . . ?
Al1 N2 C1 C2 -8.3(4) . . . . ?
Al1 N2 C1 C5 175.0(2) . . . . ?
Al1 N1 C3 C2 10.2(4) . . . . ?
Al1 N1 C3 C4 -171.6(2) . . . . ?
Al1 N1 C18 C22 -87.4(3) . . . . ?
Al1 N1 C18 C19 100.2(2) . . . . ?
N2 C6 C7 C8 -174.3(2) . . . . ?
N2 C6 C7 C15 2.0(4) . . . . ?
N2 C6 C11 C12 -4.9(3) . . . . ?
N2 C6 C11 C10 171.5(2) . . . . ?
N2 C1 C2 C3 -14.4(4) . . . . ?
N1 C3 C2 C1 13.3(4) . . . . ?
N1 C18 C19 C20 173.3(2) . . . . ?
N1 C18 C19 C24 -3.4(4) . . . . ?
C6 N2 C1 C2 172.5(2) . . . . ?
C6 N2 C1 C5 -4.1(4) . . . . ?
C6 C7 C8 C9 3.1(4) . . . . ?
C6 C7 C15 C16 115.6(3) . . . . ?
C6 C7 C15 C17 -122.3(3) . . . . ?
C6 C11 C12 C14 -130.4(3) . . . . ?
C6 C11 C12 C13 105.7(4) . . . . ?
C6 C11 C10 C9 2.6(4) . . . . ?
C7 C6 C11 C12 -177.9(2) . . . . ?
C7 C6 C11 C10 -1.4(4) . . . . ?
C7 C8 C9 C10 -2.1(4) . . . . ?
C11 C6 C7 C8 -1.4(4) . . . . ?
C11 C6 C7 C15 174.9(2) . . . . ?
C11 C10 C9 C8 -0.9(4) . . . . ?
C1 N2 C6 C7 83.8(3) . . . . ?
C1 N2 C6 C11 -89.3(3) . . . . ?
C3 N1 C18 C22 92.0(3) . . . . ?
C3 N1 C18 C19 -80.4(3) . . . . ?
C4 C3 C2 C1 -165.0(3) . . . . ?
C22 C18 C19 C20 1.3(4) . . . . ?
C22 C18 C19 C24 -175.4(2) . . . . ?
C22 C23 C21 C20 1.1(5) . . . . ?
C18 N1 C3 C2 -169.2(2) . . . . ?
C18 N1 C3 C4 9.0(3) . . . . ?
C18 C22 C23 C21 -2.9(5) . . . . ?
C18 C22 C27 C29 136.7(3) . . . . ?
C18 C22 C27 C28 -98.4(3) . . . . ?
C18 C19 C20 C21 -3.1(4) . . . . ?
C18 C19 C24 C25 -106.1(3) . . . . ?
C18 C19 C24 C26 131.6(3) . . . . ?
C12 C11 C10 C9 179.2(3) . . . . ?
C8 C7 C15 C16 -68.3(4) . . . . ?
C8 C7 C15 C17 53.9(4) . . . . ?
C19 C20 C21 C23 2.0(5) . . . . ?
C10 C11 C12 C14 53.2(4) . . . . ?
C10 C11 C12 C13 -70.7(4) . . . . ?
C15 C7 C8 C9 -173.2(3) . . . . ?
C5 C1 C2 C3 162.5(3) . . . . ?
C20 C19 C24 C25 77.3(3) . . . . ?
C20 C19 C24 C26 -45.1(4) . . . . ?
C23 C22 C18 N1 -170.5(3) . . . . ?
C23 C22 C18 C19 1.6(4) . . . . ?
C23 C22 C27 C29 -47.1(4) . . . . ?
C23 C22 C27 C28 77.8(4) . . . . ?
C27 C22 C18 N1 5.8(4) . . . . ?
C27 C22 C18 C19 178.0(3) . . . . ?
C27 C22 C23 C21 -179.3(3) . . . . ?
C24 C19 C20 C21 173.7(3) . . . . ?

loop_
_exptl_oxdiff_crystal_face_indexfrac_h
_exptl_oxdiff_crystal_face_indexfrac_k
_exptl_oxdiff_crystal_face_indexfrac_l
_exptl_oxdiff_crystal_face_x
_exptl_oxdiff_crystal_face_y
_exptl_oxdiff_crystal_face_z
-4.0071 -4.9813 -9.0007 -0.3570 -0.1272 0.9584
13.9976 0.9954 0.0063 0.9110 0.3338 0.0445
12.0016 3.9869 4.0049 0.8696 0.2165 -0.4470
-10.9930 1.9925 5.9943 -0.6670 -0.2125 -0.6641
-13.9961 -0.9978 1.9935 -0.9353 -0.2429 -0.2068
0.9918 -5.9811 -8.9983 -0.0909 0.1006 1.0435
0.9949 6.9999 -7.9991 0.4651 -0.8942 0.2990
-0.9949 -6.9999 7.9991 -0.4651 0.8942 -0.2990
-0.9932 6.9822 6.9985 0.1589 -0.2715 -0.9322
11.0001 -5.0006 4.0049 0.4143 0.9071 0.0055
-11.0001 5.0006 -4.0049 -0.4143 -0.9071 -0.0055
